data_5000356
loop_
_publ_author_name
'Colette Boskovic'
'Euan K. Brechin'
'William E. Streib'
'Kirsten Folting'
'John C. Bollinger'
'David N. Hendrickson'
'George Christou'

_publ_section_title
;
Single-Molecule Magnets: A New Family of Mn12 Clusters of Formula
[Mn12O8X4(O2CPh)8L6]
;
_journal_name_full 'Journal of the American Chemical Society'
_journal_page_first 3725
_journal_page_last 3736
_journal_paper_doi 10.1021/ja012403k
_journal_volume 124
_journal_year 2002
_chemical_formula_moiety 'C92 H76 Cl4 Mn12 N6 O30, 4(C H2 Cl2), 2(C4 H10 O)'
_chemical_formula_sum 'C104 H104 Cl12 Mn12 N6 O32'
_chemical_formula_weight 3034.68
_space_group_IT_number 2
_space_group_name_Hall '-P 1'
_space_group_name_H-M_alt 'P -1'
_symmetry_cell_setting triclinic
_symmetry_space_group_name_Hall '-P 1'
_symmetry_space_group_name_H-M 'P -1'
_atom_sites_solution_hydrogens geom
_atom_sites_solution_primary direct
_atom_sites_solution_secondary difmap
_cell_angle_alpha 94.558(2)
_cell_angle_beta 92.773(2)
_cell_angle_gamma 114.916(2)
_cell_formula_units_Z 1
_cell_length_a 14.2602(12)
_cell_length_b 14.8241(12)
_cell_length_c 15.7931(14)
_cell_measurement_reflns_used 5116
_cell_measurement_temperature 113
_cell_measurement_theta_max 55.207
_cell_measurement_theta_min 5.731
_cell_volume 3005.9(7)
_diffrn_ambient_temperature 113
_diffrn_detector_area_resol_mean 44.52
_diffrn_detector_details 'The detector was operated in 4x4 "binning" mode.'
_diffrn_detector_type 'Bruker SMART 6000'
_diffrn_measured_fraction_theta_full 0.97
_diffrn_measured_fraction_theta_max 0.97
_diffrn_measurement_details
; 0.3 degree frames were measured with a counting time of 30.1
 seconds each.
;
_diffrn_measurement_device '3-circle diffractometer with fixed chi of 54.75 degrees'
_diffrn_measurement_device_type Bruker
_diffrn_measurement_method 'phi and omega scans'
_diffrn_radiation_monochromator graphite
_diffrn_radiation_source 'fine-focus sealed tube'
_diffrn_radiation_type 'Mo K\a'
_diffrn_radiation_wavelength 0.71073
_diffrn_reflns_av_R_equivalents 0.033
_diffrn_reflns_limit_h_max 18
_diffrn_reflns_limit_h_min -18
_diffrn_reflns_limit_k_max 18
_diffrn_reflns_limit_k_min -19
_diffrn_reflns_limit_l_max 20
_diffrn_reflns_limit_l_min -18
_diffrn_reflns_number 28667
_diffrn_reflns_theta_full 27.725
_diffrn_reflns_theta_max 27.725
_diffrn_reflns_theta_min 2.109
_diffrn_standards_decay_% ?
_diffrn_standards_interval_count ?
_diffrn_standards_number ?
_exptl_absorpt_coefficient_mu 1.561
_exptl_absorpt_correction_T_max 0.7860
_exptl_absorpt_correction_T_min 0.5972
_exptl_absorpt_correction_type semi-empirical
_exptl_absorpt_process_details SADABS
_exptl_crystal_colour brown
_exptl_crystal_density_diffrn 1.676
_exptl_crystal_density_meas ?
_exptl_crystal_density_method 'not measured'
_exptl_crystal_description 'rectangular plate'
_exptl_crystal_F_000 1530
_exptl_crystal_size_max 0.32
_exptl_crystal_size_mid 0.20
_exptl_crystal_size_min 0.08
_refine_diff_density_max 1.79
_refine_diff_density_min -1.65
_refine_ls_abs_structure_details none
_refine_ls_abs_structure_Flack ?
_refine_ls_extinction_coef -0.00000018(5)
_refine_ls_extinction_expression
;
Larson, A. C. (1967).  Acta Cryst. 23, p. 664.  Eq. (3)
;
_refine_ls_extinction_method Zachariasen
_refine_ls_goodness_of_fit_ref 1.5743
_refine_ls_hydrogen_treatment noref
_refine_ls_matrix_type full
_refine_ls_number_parameters 743
_refine_ls_number_reflns 9578
_refine_ls_R_factor_gt 0.0623
_refine_ls_shift/su_max 0.0059
_refine_ls_structure_factor_coef F
_refine_ls_weighting_details w^-1^=\s^2^(F)+(.07F)^2^
_refine_ls_weighting_scheme calc
_refine_ls_wR_factor_ref 0.0698
_reflns_number_gt 9258
_reflns_number_total 13844
_reflns_threshold_expression I>2.0\s(I)
_cod_database_code 5000356

loop_
_symmetry_equiv_pos_as_xyz
x,y,z
-x,-y,-z

loop_
_atom_site_label
_atom_site_type_symbol
_atom_site_fract_x
_atom_site_fract_y
_atom_site_fract_z
_atom_site_U_iso_or_equiv
_atom_site_adp_type
_atom_site_occupancy
_atom_site_disorder_group
_atom_site_disorder_assembly
Mn1 Mn 0.58477(5) -0.03669(5) 0.86628(5) 0.0142(2) Uani 1 0 .
Mn2 Mn 0.48240(5) -0.25691(5) 0.96943(5) 0.0144(2) Uani 1 0 .
Mn3 Mn 0.42082(5) 0.02513(5) 0.94290(5) 0.0134(2) Uani 1 0 .
Mn4 Mn 0.70739(5) 0.19083(5) 0.96348(5) 0.0139(2) Uani 1 0 .
Mn5 Mn 0.33590(5) -0.19916(5) 0.84298(5) 0.0140(2) Uani 1 0 .
Mn6 Mn 0.23479(5) -0.41382(5) 0.92456(5) 0.0163(3) Uani 1 0 .
Cl7 Cl 0.22286(8) -0.11155(8) 0.90136(8) 0.0185(4) Uani 1 0 .
Cl8 Cl 0.17698(10) -0.56081(8) 0.81656(9) 0.0267(4) Uani 1 0 .
O9 O 0.5742(2) -0.1234(2) 0.9731(2) 0.0141(11) Uani 1 0 .
O10 O 0.3582(2) -0.2368(2) 0.9531(2) 0.0138(11) Uani 1 0 .
O11 O 0.5956(2) 0.0575(2) 0.9612(2) 0.0141(11) Uani 1 0 .
O12 O 0.4412(2) -0.0684(2) 0.8606(2) 0.0141(11) Uani 1 0 .
O13 O 0.6111(3) 0.0676(2) 0.7712(2) 0.0216(13) Uani 1 0 .
C14 C 0.6212(3) 0.1568(3) 0.7779(3) 0.0187(17) Uani 1 0 .
O15 O 0.6491(2) 0.2154(2) 0.8476(2) 0.0204(13) Uani 1 0 .
C16 C 0.5974(4) 0.1964(4) 0.6987(4) 0.025(2) Uani 1 0 .
C17 C 0.6128(5) 0.2970(5) 0.7031(4) 0.040(3) Uani 1 0 .
C18 C 0.5871(7) 0.3326(6) 0.6313(6) 0.065(4) Uani 1 0 .
C19 C 0.5470(6) 0.2702(7) 0.5551(5) 0.064(4) Uani 1 0 .
C20 C 0.5328(6) 0.1694(6) 0.5522(5) 0.058(3) Uani 1 0 .
C21 C 0.5588(5) 0.1345(5) 0.6226(4) 0.039(2) Uani 1 0 .
O22 O 0.5773(3) -0.1335(2) 0.7707(2) 0.0240(13) Uani 1 0 .
C23 C 0.5158(4) -0.2266(3) 0.7630(3) 0.0173(16) Uani 1 0 .
O24 O 0.4406(2) -0.2686(2) 0.8032(2) 0.0223(13) Uani 1 0 .
C25 C 0.5474(4) -0.2905(3) 0.6993(3) 0.0223(18) Uani 1 0 .
C26 C 0.4786(4) -0.3928(4) 0.6777(4) 0.029(2) Uani 1 0 .
C27 C 0.5063(5) -0.4520(4) 0.6219(4) 0.039(2) Uani 1 0 .
C28 C 0.6020(5) -0.4116(4) 0.5863(4) 0.042(2) Uani 1 0 .
C29 C 0.6697(5) -0.3114(5) 0.6085(4) 0.041(2) Uani 1 0 .
C30 C 0.6425(4) -0.2503(4) 0.6637(4) 0.029(2) Uani 1 0 .
O31 O 0.4648(2) 0.2618(2) 0.9046(2) 0.0191(12) Uani 1 0 .
C32 C 0.4170(3) 0.1897(3) 0.8482(3) 0.0175(17) Uani 1 0 .
O33 O 0.4102(2) 0.0999(2) 0.8501(2) 0.0175(12) Uani 1 0 .
C34 C 0.3615(4) 0.2053(3) 0.7710(3) 0.0198(17) Uani 1 0 .
C35 C 0.3557(4) 0.2960(3) 0.7667(4) 0.0239(18) Uani 1 0 .
C36 C 0.3042(4) 0.3120(4) 0.6965(4) 0.032(2) Uani 1 0 .
C37 C 0.2585(5) 0.2365(5) 0.6298(4) 0.043(3) Uani 1 0 .
C38 C 0.2642(6) 0.1461(5) 0.6343(5) 0.057(3) Uani 1 0 .
C39 C 0.3146(5) 0.1296(4) 0.7047(4) 0.038(2) Uani 1 0 .
O40 O 0.7344(2) -0.0100(2) 0.8775(2) 0.0191(12) Uani 1 0 .
C41 C 0.8135(4) 0.0741(3) 0.8876(3) 0.0189(17) Uani 1 0 .
O42 O 0.8106(2) 0.1581(2) 0.9045(2) 0.0193(12) Uani 1 0 .
C43 C 0.9178(4) 0.0745(3) 0.8784(4) 0.0224(18) Uani 1 0 .
C44 C 1.0019(4) 0.1605(4) 0.8632(4) 0.0259(19) Uani 1 0 .
C45 C 1.0987(4) 0.1609(4) 0.8553(4) 0.031(2) Uani 1 0 .
C46 C 1.1123(4) 0.0740(4) 0.8647(5) 0.041(3) Uani 1 0 .
C47 C 1.0287(5) -0.0104(5) 0.8815(6) 0.058(4) Uani 1 0 .
C48 C 0.9321(5) -0.0113(4) 0.8870(6) 0.051(3) Uani 1 0 .
N49 N 0.5845(3) -0.3093(3) 0.9213(3) 0.0171(14) Uani 1 0 .
C50 C 0.6838(4) -0.2536(3) 0.9064(4) 0.0221(18) Uani 1 0 .
C51 C 0.7418(4) -0.2957(4) 0.8688(4) 0.029(2) Uani 1 0 .
C52 C 0.7003(4) -0.3985(4) 0.8474(4) 0.035(2) Uani 1 0 .
C53 C 0.5999(4) -0.4558(4) 0.8629(4) 0.030(2) Uani 1 0 .
C54 C 0.5419(4) -0.4095(3) 0.8991(3) 0.0187(17) Uani 1 0 .
C55 C 0.4289(4) -0.4627(3) 0.9134(4) 0.0261(19) Uani 1 0 .
O56 O 0.3912(2) -0.3972(2) 0.9523(2) 0.0171(12) Uani 1 0 .
N57 N 0.3025(3) -0.1899(3) 0.7191(3) 0.0187(14) Uani 1 0 .
C58 C 0.3454(4) -0.1084(4) 0.6760(4) 0.029(2) Uani 1 0 .
C59 C 0.3154(5) -0.1113(4) 0.5917(4) 0.034(2) Uani 1 0 .
C60 C 0.2388(5) -0.2002(5) 0.5490(4) 0.044(3) Uani 1 0 .
C61 C 0.1948(4) -0.2834(4) 0.5928(4) 0.034(2) Uani 1 0 .
C62 C 0.2285(4) -0.2766(4) 0.6790(4) 0.0277(19) Uani 1 0 .
C63 C 0.1885(4) -0.3613(4) 0.7327(4) 0.0257(19) Uani 1 0 .
O64 O 0.2233(2) -0.3275(2) 0.8195(2) 0.0188(12) Uani 1 0 .
N65 N 0.1414(3) -0.5185(3) 1.0177(3) 0.0197(15) Uani 1 0 .
C66 C 0.1129(4) -0.6190(3) 1.0090(4) 0.0230(18) Uani 1 0 .
C67 C 0.0408(4) -0.6836(3) 1.0577(4) 0.025(2) Uani 1 0 .
C68 C -0.0042(4) -0.6451(4) 1.1175(4) 0.0207(18) Uani 1 0 .
C69 C 0.0260(4) -0.5422(3) 1.1279(4) 0.0206(18) Uani 1 0 .
C70 C 0.0985(3) -0.4817(3) 1.0767(3) 0.0182(17) Uani 1 0 .
C71 C 0.1294(4) -0.3700(3) 1.0855(3) 0.0210(17) Uani 1 0 .
O72 O 0.1923(2) -0.3260(2) 1.0195(2) 0.0189(12) Uani 1 0 .
C73 C 0.7955(6) 0.0506(6) 0.6730(5) 0.061(3) Uani 1 0 .
Cl74 Cl 0.86153(18) 0.18233(17) 0.67393(15) 0.0724(10) Uani 1 0 .
Cl75 Cl 0.7473(2) -0.01276(18) 0.57245(15) 0.0896(12) Uani 1 0 .
C76 C 0.0882(6) -0.6286(6) 0.5877(6) 0.070(3) Uani 1 0 .
Cl77 Cl -0.00451(17) -0.58230(15) 0.59374(15) 0.0775(9) Uani 1 0 .
Cl78 Cl 0.21110(18) -0.54101(16) 0.56342(14) 0.0738(10) Uani 1 0 .
C79 C 0.1029(9) -0.6109(9) 1.3445(7) 0.102(6) Uani 1 0 .
C80 C 0.0441(7) -0.7312(8) 1.3172(6) 0.075(5) Uani 1 0 .
O81 O 0.0434(6) -0.7713(6) 1.3957(5) 0.117(4) Uani 1 0 .
C82 C -0.0149(11) -0.8810(11) 1.3844(9) 0.113(4) Uiso 1 0 .
C83 C 0.0090(19) -0.9113(18) 1.4544(16) 0.099(7) Uiso 0.5 0 .
C84 C 0.0285(15) -0.9304(15) 1.3563(13) 0.076(5) Uiso 0.5 0 .
H1 H 0.6419 0.3405 0.7562 0.0497 Uiso 1 0 .
H2 H 0.5997 0.4025 0.6342 0.0709 Uiso 1 0 .
H3 H 0.529 0.294 0.5033 0.0715 Uiso 1 0 .
H4 H 0.5049 0.1253 0.4999 0.0629 Uiso 1 0 .
H5 H 0.5498 0.0668 0.6211 0.0464 Uiso 1 0 .
H6 H 0.4136 -0.4204 0.7035 0.0386 Uiso 1 0 .
H7 H 0.4595 -0.5212 0.6053 0.0444 Uiso 1 0 .
H8 H 0.6228 -0.4521 0.5484 0.0477 Uiso 1 0 .
H9 H 0.7372 -0.2827 0.5861 0.0456 Uiso 1 0 .
H10 H 0.6877 -0.1814 0.6778 0.0384 Uiso 1 0 .
H11 H 0.3878 0.3482 0.8137 0.0344 Uiso 1 0 .
H12 H 0.2993 0.3747 0.6947 0.0407 Uiso 1 0 .
H13 H 0.2238 0.2478 0.5805 0.047 Uiso 1 0 .
H14 H 0.2325 0.0936 0.5878 0.0548 Uiso 1 0 .
H15 H 0.3177 0.0664 0.708 0.0418 Uiso 1 0 .
H16 H 0.9938 0.2206 0.859 0.0351 Uiso 1 0 .
H17 H 1.1562 0.2212 0.8435 0.0404 Uiso 1 0 .
H18 H 1.1801 0.0753 0.8609 0.0465 Uiso 1 0 .
H19 H 1.0386 -0.07 0.8892 0.0615 Uiso 1 0 .
H20 H 0.8723 -0.0734 0.896 0.0529 Uiso 1 0 .
H21 H 0.7131 -0.1829 0.9222 0.0323 Uiso 1 0 .
H22 H 0.8123 -0.2549 0.8569 0.0381 Uiso 1 0 .
H23 H 0.7403 -0.429 0.8209 0.0386 Uiso 1 0 .
H24 H 0.5707 -0.5274 0.8505 0.0344 Uiso 1 0 .
H25 H 0.4193 -0.5147 0.9492 0.0318 Uiso 1 0 .
H26 H 0.3891 -0.4932 0.86 0.0318 Uiso 1 0 .
H27 H 0.398 -0.0472 0.705 0.0365 Uiso 1 0 .
H28 H 0.3462 -0.0523 0.5615 0.0456 Uiso 1 0 .
H29 H 0.2165 -0.2053 0.489 0.051 Uiso 1 0 .
H30 H 0.1428 -0.3441 0.5649 0.0427 Uiso 1 0 .
H31 H 0.1153 -0.3903 0.7265 0.0356 Uiso 1 0 .
H32 H 0.2127 -0.4097 0.7142 0.0356 Uiso 1 0 .
H33 H 0.143 -0.6467 0.9676 0.0335 Uiso 1 0 .
H34 H 0.0226 -0.7535 1.0499 0.033 Uiso 1 0 .
H35 H -0.0538 -0.6885 1.1518 0.0332 Uiso 1 0 .
H36 H -0.0039 -0.5132 1.1685 0.0315 Uiso 1 0 .
H37 H 0.0689 -0.3583 1.0826 0.0298 Uiso 1 0 .
H38 H 0.1677 -0.341 1.1398 0.0298 Uiso 1 0 .
H39 H 0.7369 0.0342 0.7071 0.0643 Uiso 1 0 .
H40 H 0.8402 0.0247 0.6975 0.0643 Uiso 1 0 .
H41 H 0.0652 -0.6854 0.5463 0.065 Uiso 1 0 .
H42 H 0.0989 -0.6505 0.6426 0.065 Uiso 1 0 .
H43 H 0.1724 -0.5932 1.3687 0.1025 Uiso 1 0 .
H44 H 0.0671 -0.5905 1.3845 0.1025 Uiso 1 0 .
H45 H 0.1087 -0.5746 1.2954 0.1025 Uiso 1 0 .
H46 H 0.0803 -0.7527 1.2757 0.0773 Uiso 1 0 .
H47 H -0.025 -0.7499 1.2911 0.0773 Uiso 1 0 .
H48 H 0.0003 -0.9133 1.3361 0.1295 Uiso 0.5 0 .
H49 H -0.091 -0.9009 1.3766 0.1295 Uiso 0.5 0 .
H50 H -0.0786 -0.9 1.3458 0.1295 Uiso 0.5 0 .
H51 H -0.0395 -0.906 1.4376 0.1295 Uiso 0.5 0 .
H52 H -0.0317 -0.9841 1.4525 0.1051 Uiso 0.5 0 .
H53 H -0.0143 -0.8828 1.5018 0.1051 Uiso 0.5 0 .
H54 H 0.0773 -0.8947 1.4614 0.1051 Uiso 0.5 0 .
H55 H -0.0102 -0.9978 1.3486 0.0832 Uiso 0.5 0 .
H56 H 0.0915 -0.912 1.3923 0.0832 Uiso 0.5 0 .
H57 H 0.0518 -0.9067 1.3005 0.0832 Uiso 0.5 0 .

loop_
_atom_type_symbol
_atom_type_description
_atom_type_scat_dispersion_real
_atom_type_scat_dispersion_imag
_atom_type_scat_source
Mn Mn 0.295 0.729 'International Tables Vol. IV (1974) Table 2.2B'
Cl Cl 0.132 0.159 'International Tables Vol. IV (1974) Table 2.2B'
O O 0.008 0.006 'International Tables Vol. IV (1974) Table 2.2B'
N N 0.004 0.003 'International Tables Vol. IV (1974) Table 2.2B'
C C 0.002 0.002 'International Tables Vol. IV (1974) Table 2.2B'
H H 0 0 'International Tables Vol. IV (1974) Table 2.2B'
